data_7706342
loop_
_publ_author_name
'Hu, Chen'
'Zhao, Yingnan'
'Han, Xiao'
'Song, Jiaqi'
'Ding, Jie'
'Hou, Hongwei'

_publ_section_title
;
 Facilely controllable synthesis of copper-benzothiadiazole complexes
 <i>via</i> solvothermal reactions: exploring the customized synthetic
 approach by experiments.
;
_journal_issue 5
_journal_name_full 'Dalton transactions (Cambridge, England : 2003)'
_journal_page_first 1816
_journal_page_last 1823
_journal_paper_doi 10.1039/d0dt03817b
_journal_volume 50
_journal_year 2021
_chemical_formula_moiety 'C18 H15 Cu I N7 S'
_chemical_formula_sum 'C18 H15 Cu I N7 S'
_chemical_formula_weight 551.87
_space_group_crystal_system triclinic
_space_group_IT_number 2
_space_group_name_Hall '-P 1'
_space_group_name_H-M_alt 'P -1'
_atom_sites_solution_hydrogens geom
_atom_sites_solution_primary dual
_audit_block_doi 10.5517/ccdc.csd.cc2667l8
_audit_creation_date 2020-12-18
_audit_creation_method
;
Olex2 1.2-beta
(compiled 2018.05.29 svn.r3508 for OlexSys, GUI svn.r5506)
;
_audit_update_record
;
2020-12-31 deposited with the CCDC.	2021-01-05 downloaded from the CCDC.
;
_cell_angle_alpha 92.531(3)
_cell_angle_beta 102.966(3)
_cell_angle_gamma 113.898(3)
_cell_formula_units_Z 2
_cell_length_a 7.8851(8)
_cell_length_b 9.4706(8)
_cell_length_c 14.9633(13)
_cell_measurement_reflns_used 9928
_cell_measurement_temperature 300(2)
_cell_measurement_theta_max 27.53
_cell_measurement_theta_min 2.38
_cell_volume 984.06(16)
_computing_cell_refinement 'SAINT v8.37A (Bruker, 2015)'
_computing_data_collection 'Bruker APEX2'
_computing_data_reduction 'SAINT v8.37A (Bruker, 2015)'
_computing_molecular_graphics 'Olex2 (Dolomanov et al., 2009)'
_computing_publication_material 'Olex2 (Dolomanov et al., 2009)'
_computing_structure_refinement 'ShelXL (Sheldrick, 2015)'
_computing_structure_solution 'ShelXT (Sheldrick, 2015)'
_diffrn_ambient_temperature 300.13
_diffrn_measured_fraction_theta_full 0.996
_diffrn_measured_fraction_theta_max 0.996
_diffrn_measurement_device_type 'Bruker APEX-II CCD'
_diffrn_measurement_method '\f and \w scans'
_diffrn_radiation_type MoK\a
_diffrn_radiation_wavelength 0.71073
_diffrn_reflns_av_R_equivalents 0.0279
_diffrn_reflns_av_unetI/netI 0.0287
_diffrn_reflns_Laue_measured_fraction_full 0.996
_diffrn_reflns_Laue_measured_fraction_max 0.996
_diffrn_reflns_limit_h_max 10
_diffrn_reflns_limit_h_min -9
_diffrn_reflns_limit_k_max 11
_diffrn_reflns_limit_k_min -12
_diffrn_reflns_limit_l_max 19
_diffrn_reflns_limit_l_min -19
_diffrn_reflns_number 15213
_diffrn_reflns_point_group_measured_fraction_full 0.996
_diffrn_reflns_point_group_measured_fraction_max 0.996
_diffrn_reflns_theta_full 25.242
_diffrn_reflns_theta_max 27.612
_diffrn_reflns_theta_min 2.826
_diffrn_standards_number 0
_exptl_absorpt_coefficient_mu 2.804
_exptl_absorpt_correction_T_max 0.7456
_exptl_absorpt_correction_T_min 0.4762
_exptl_absorpt_correction_type none
_exptl_absorpt_process_details
;
SADABS-2016/2 (Bruker,2016/2) was used for absorption correction.
wR2(int) was 0.1263 before and 0.0576 after correction.
The Ratio of minimum to maximum transmission is 0.6387.
The \l/2 correction factor is Not present.
;
_exptl_crystal_colour orange-red
_exptl_crystal_colour_primary orange-red
_exptl_crystal_density_diffrn 1.862
_exptl_crystal_description plate
_exptl_crystal_F_000 540
_exptl_crystal_size_max 0.21
_exptl_crystal_size_mid 0.2
_exptl_crystal_size_min 0.2
_refine_diff_density_max 0.418
_refine_diff_density_min -0.805
_refine_diff_density_rms 0.079
_refine_ls_extinction_method none
_refine_ls_goodness_of_fit_ref 1.058
_refine_ls_hydrogen_treatment constr
_refine_ls_matrix_type full
_refine_ls_number_parameters 254
_refine_ls_number_reflns 4556
_refine_ls_number_restraints 0
_refine_ls_restrained_S_all 1.058
_refine_ls_R_factor_all 0.0321
_refine_ls_R_factor_gt 0.0250
_refine_ls_shift/su_max 0.001
_refine_ls_shift/su_mean 0.000
_refine_ls_structure_factor_coef Fsqd
_refine_ls_weighting_details 'w=1/[\s^2^(Fo^2^)+(0.0266P)^2^+0.3824P] where P=(Fo^2^+2Fc^2^)/3'
_refine_ls_weighting_scheme calc
_refine_ls_wR_factor_gt 0.0567
_refine_ls_wR_factor_ref 0.0592
_reflns_Friedel_coverage 0.000
_reflns_number_gt 3975
_reflns_number_total 4556
_reflns_threshold_expression 'I > 2\s(I)'
_cod_data_source_file d0dt03817b2.cif
_cod_data_source_block s
_cod_depositor_comments 'Adding full bibliography for 7706342--7706346.cif.'
_cod_database_code 7706342
_shelx_shelxl_version_number 2016/6
_shelx_space_group_comment
;
The symmetry employed for this shelxl refinement is uniquely defined
by the following loop, which should always be used as a source of
symmetry information in preference to the above space-group names.
They are only intended as comments.
;
_shelx_estimated_absorpt_t_max 0.604
_shelx_estimated_absorpt_t_min 0.591
_olex2_refinement_description
;
1. Fixed Uiso
 At 1.2 times of:
  All C(H) groups, All N(H) groups
 At 1.5 times of:
  All C(H,H,H) groups
2.a Aromatic/amide H refined with riding coordinates:
 C1(H1), C2(H2), N3(H3), C3(H3A), C4(H4), N5(H5), C7(H7), C8(H8), C13(H13),
 C14(H14), C15(H15), C16(H16)
2.b Idealised Me refined as rotating group:
 C18(H18A,H18B,H18C)
;
_olex2_submission_special_instructions 'No special instructions were received'

loop_
_space_group_symop_operation_xyz
'x, y, z'
'-x, -y, -z'

loop_
_atom_site_label
_atom_site_type_symbol
_atom_site_fract_x
_atom_site_fract_y
_atom_site_fract_z
_atom_site_U_iso_or_equiv
_atom_site_adp_type
_atom_site_occupancy
_atom_site_site_symmetry_order
_atom_site_calc_flag
_atom_site_refinement_flags_posn
_atom_site_refinement_flags_adp
_atom_site_refinement_flags_occupancy
_atom_site_disorder_assembly
_atom_site_disorder_group
I1 I 0.69779(2) 0.82852(2) 0.95095(2) 0.03572(6) Uani 1 1 d . . . . .
N1 N 0.5182(3) 0.4941(2) 0.69615(13) 0.0358(4) Uani 1 1 d . . . . .
Cu1 Cu 1.04739(5) 0.89811(4) 0.93994(2) 0.04018(9) Uani 1 1 d . . . . .
S1 S 0.33365(10) 0.33099(7) 0.65214(4) 0.04083(15) Uani 1 1 d . . . . .
C1 C 1.2997(4) 0.9659(3) 0.81626(18) 0.0397(6) Uani 1 1 d . . . . .
H1 H 1.387132 0.994119 0.874429 0.048 Uiso 1 1 calc R . . . .
N2 N 0.2326(3) 0.3767(2) 0.55873(13) 0.0330(4) Uani 1 1 d . . . . .
C2 C 1.3697(4) 0.9778(3) 0.7401(2) 0.0468(6) Uani 1 1 d . . . . .
H2 H 1.500688 1.011644 0.746136 0.056 Uiso 1 1 calc R . . . .
N3 N 0.7973(3) 0.8193(2) 0.72706(12) 0.0360(5) Uani 1 1 d . . . . .
H3 H 0.771662 0.824269 0.779709 0.043 Uiso 1 1 calc R . . . .
C3 C 1.2406(4) 0.9381(3) 0.65377(18) 0.0413(6) Uani 1 1 d . . . . .
H3A H 1.284298 0.945922 0.600591 0.050 Uiso 1 1 calc R . . . .
C4 C 1.0486(4) 0.8874(3) 0.64636(16) 0.0335(5) Uani 1 1 d . . . . .
H4 H 0.960736 0.861907 0.588512 0.040 Uiso 1 1 calc R . . . .
N4 N 1.1118(3) 0.9159(2) 0.81240(12) 0.0307(4) Uani 1 1 d . . . . .
N5 N 0.1499(3) 0.5351(2) 0.41410(12) 0.0320(4) Uani 1 1 d . . . . .
H5 H 0.085213 0.439141 0.419105 0.038 Uiso 1 1 calc R . . . .
C5 C 0.9866(3) 0.8743(2) 0.72782(14) 0.0272(4) Uani 1 1 d . . . . .
C6 C 0.6398(3) 0.7548(3) 0.64739(14) 0.0298(5) Uani 1 1 d . . . . .
N6 N 0.1605(3) 0.7310(2) 0.32187(13) 0.0359(4) Uani 1 1 d . . . . .
C7 C 0.6012(3) 0.8370(3) 0.57907(15) 0.0325(5) Uani 1 1 d . . . . .
H7 H 0.683610 0.942195 0.584982 0.039 Uiso 1 1 calc R . . . .
N7 N 1.1495(3) 0.7482(3) 0.99825(15) 0.0451(5) Uani 1 1 d . . . . .
C8 C 0.4414(3) 0.7698(3) 0.49928(15) 0.0312(5) Uani 1 1 d . . . . .
H8 H 0.425470 0.831185 0.454205 0.037 Uiso 1 1 calc R . . . .
C9 C 0.3101(3) 0.6165(2) 0.48718(14) 0.0274(4) Uani 1 1 d . . . . .
C10 C 0.3443(3) 0.5279(2) 0.55872(14) 0.0271(4) Uani 1 1 d . . . . .
C11 C 0.5074(3) 0.5956(3) 0.63734(14) 0.0274(4) Uani 1 1 d . . . . .
C12 C 0.0754(3) 0.5823(3) 0.33358(14) 0.0288(5) Uani 1 1 d . . . . .
C13 C -0.0874(4) 0.4706(3) 0.26978(16) 0.0356(5) Uani 1 1 d . . . . .
H13 H -0.142517 0.367859 0.280636 0.043 Uiso 1 1 calc R . . . .
C14 C -0.1651(4) 0.5150(3) 0.19061(17) 0.0429(6) Uani 1 1 d . . . . .
H14 H -0.273405 0.442602 0.146739 0.051 Uiso 1 1 calc R . . . .
C15 C -0.0799(4) 0.6691(3) 0.17691(17) 0.0440(6) Uani 1 1 d . . . . .
H15 H -0.129888 0.702646 0.124104 0.053 Uiso 1 1 calc R . . . .
C16 C 0.0798(4) 0.7704(3) 0.24323(17) 0.0415(6) Uani 1 1 d . . . . .
H16 H 0.136786 0.873643 0.233538 0.050 Uiso 1 1 calc R . . . .
C17 C 1.2191(4) 0.6812(3) 1.04029(18) 0.0415(6) Uani 1 1 d . . . . .
C18 C 1.3104(5) 0.5976(4) 1.0969(2) 0.0641(9) Uani 1 1 d . . . . .
H18A H 1.274133 0.496641 1.063204 0.096 Uiso 1 1 calc GR . . . .
H18B H 1.269946 0.585300 1.153086 0.096 Uiso 1 1 calc GR . . . .
H18C H 1.447657 0.655739 1.111803 0.096 Uiso 1 1 calc GR . . . .

loop_
_atom_site_aniso_label
_atom_site_aniso_U_11
_atom_site_aniso_U_22
_atom_site_aniso_U_33
_atom_site_aniso_U_23
_atom_site_aniso_U_13
_atom_site_aniso_U_12
I1 0.02755(9) 0.04226(10) 0.03078(9) -0.00243(6) 0.00193(6) 0.01225(7)
N1 0.0406(12) 0.0428(11) 0.0275(10) 0.0087(8) 0.0062(8) 0.0223(10)
Cu1 0.03622(18) 0.04778(18) 0.03364(16) 0.00830(13) 0.00297(13) 0.01810(14)
S1 0.0531(4) 0.0355(3) 0.0342(3) 0.0105(2) 0.0083(3) 0.0204(3)
C1 0.0272(13) 0.0424(13) 0.0426(14) -0.0009(11) 0.0000(10) 0.0133(11)
N2 0.0384(12) 0.0306(9) 0.0281(9) 0.0039(7) 0.0067(8) 0.0140(9)
C2 0.0283(14) 0.0532(16) 0.0575(17) 0.0041(13) 0.0142(12) 0.0148(12)
N3 0.0244(10) 0.0540(12) 0.0188(9) 0.0008(8) 0.0010(7) 0.0090(9)
C3 0.0435(16) 0.0435(14) 0.0433(14) 0.0081(11) 0.0208(12) 0.0198(12)
C4 0.0382(14) 0.0331(11) 0.0291(11) 0.0045(9) 0.0084(10) 0.0154(10)
N4 0.0273(10) 0.0320(9) 0.0292(9) -0.0004(7) 0.0005(8) 0.0133(8)
N5 0.0286(10) 0.0277(9) 0.0301(10) 0.0049(7) -0.0037(8) 0.0083(8)
C5 0.0287(12) 0.0234(10) 0.0273(10) 0.0024(8) 0.0038(9) 0.0110(9)
C6 0.0245(12) 0.0387(12) 0.0224(10) 0.0000(9) 0.0028(8) 0.0120(10)
N6 0.0315(11) 0.0356(10) 0.0335(10) 0.0095(8) 0.0010(8) 0.0108(9)
C7 0.0295(12) 0.0315(11) 0.0302(11) 0.0035(9) 0.0040(9) 0.0091(10)
N7 0.0487(14) 0.0512(13) 0.0447(12) 0.0163(10) 0.0135(10) 0.0290(11)
C8 0.0319(13) 0.0322(11) 0.0277(11) 0.0066(9) 0.0025(9) 0.0146(10)
C9 0.0253(11) 0.0330(11) 0.0244(10) 0.0034(8) 0.0030(8) 0.0148(9)
C10 0.0274(12) 0.0313(11) 0.0240(10) 0.0034(8) 0.0064(9) 0.0142(9)
C11 0.0282(12) 0.0374(11) 0.0205(10) 0.0040(8) 0.0063(8) 0.0178(10)
C12 0.0263(12) 0.0338(11) 0.0264(10) 0.0026(8) 0.0026(9) 0.0154(9)
C13 0.0347(13) 0.0326(12) 0.0335(12) -0.0001(9) 0.0006(10) 0.0132(10)
C14 0.0373(15) 0.0522(15) 0.0303(12) -0.0040(11) -0.0033(10) 0.0178(12)
C15 0.0406(15) 0.0613(17) 0.0319(13) 0.0148(11) 0.0044(11) 0.0255(13)
C16 0.0384(15) 0.0441(14) 0.0400(13) 0.0161(11) 0.0069(11) 0.0165(12)
C17 0.0461(16) 0.0400(13) 0.0412(14) 0.0092(11) 0.0103(12) 0.0216(12)
C18 0.068(2) 0.0591(18) 0.074(2) 0.0289(16) 0.0093(17) 0.0388(17)

loop_
_atom_type_symbol
_atom_type_description
_atom_type_scat_dispersion_real
_atom_type_scat_dispersion_imag
_atom_type_scat_source
C C 0.0033 0.0016 'International Tables Vol C Tables 4.2.6.8 and 6.1.1.4'
H H 0.0000 0.0000 'International Tables Vol C Tables 4.2.6.8 and 6.1.1.4'
Cu Cu 0.3201 1.2651 'International Tables Vol C Tables 4.2.6.8 and 6.1.1.4'
I I -0.4742 1.8119 'International Tables Vol C Tables 4.2.6.8 and 6.1.1.4'
N N 0.0061 0.0033 'International Tables Vol C Tables 4.2.6.8 and 6.1.1.4'
S S 0.1246 0.1234 'International Tables Vol C Tables 4.2.6.8 and 6.1.1.4'

loop_
_geom_angle_atom_site_label_1
_geom_angle_atom_site_label_2
_geom_angle_atom_site_label_3
_geom_angle
_geom_angle_site_symmetry_1
_geom_angle_site_symmetry_3
_geom_angle_publ_flag
Cu1 I1 Cu1 68.554(13) . 2_777 ?
C11 N1 S1 106.06(15) . . ?
I1 Cu1 I1 111.446(13) . 2_777 ?
I1 Cu1 Cu1 57.337(12) . 2_777 ?
I1 Cu1 Cu1 54.109(12) 2_777 2_777 ?
N4 Cu1 I1 120.57(5) . . ?
N4 Cu1 I1 104.90(5) . 2_777 ?
N4 Cu1 Cu1 132.47(5) . 2_777 ?
N7 Cu1 I1 111.72(7) . . ?
N7 Cu1 I1 100.53(7) . 2_777 ?
N7 Cu1 Cu1 119.17(6) . 2_777 ?
N7 Cu1 N4 105.61(8) . . ?
N1 S1 N2 101.33(10) . . ?
C2 C1 H1 118.0 . . ?
N4 C1 H1 118.0 . . ?
N4 C1 C2 124.0(2) . . ?
C10 N2 S1 105.81(15) . . ?
C1 C2 H2 121.0 . . ?
C1 C2 C3 118.1(2) . . ?
C3 C2 H2 121.0 . . ?
C5 N3 H3 117.2 . . ?
C5 N3 C6 125.70(19) . . ?
C6 N3 H3 117.2 . . ?
C2 C3 H3A 120.0 . . ?
C4 C3 C2 120.0(2) . . ?
C4 C3 H3A 120.0 . . ?
C3 C4 H4 120.6 . . ?
C3 C4 C5 118.7(2) . . ?
C5 C4 H4 120.6 . . ?
C1 N4 Cu1 115.16(15) . . ?
C5 N4 Cu1 127.25(16) . . ?
C5 N4 C1 117.5(2) . . ?
C9 N5 H5 114.6 . . ?
C9 N5 C12 130.83(19) . . ?
C12 N5 H5 114.6 . . ?
N3 C5 C4 122.8(2) . . ?
N4 C5 N3 115.51(19) . . ?
N4 C5 C4 121.7(2) . . ?
N3 C6 C11 119.1(2) . . ?
C7 C6 N3 124.2(2) . . ?
C7 C6 C11 116.7(2) . . ?
C12 N6 C16 116.2(2) . . ?
C6 C7 H7 118.3 . . ?
C6 C7 C8 123.4(2) . . ?
C8 C7 H7 118.3 . . ?
C17 N7 Cu1 170.7(2) . . ?
C7 C8 H8 119.2 . . ?
C9 C8 C7 121.7(2) . . ?
C9 C8 H8 119.2 . . ?
N5 C9 C10 115.27(19) . . ?
C8 C9 N5 128.4(2) . . ?
C8 C9 C10 116.32(19) . . ?
N2 C10 C9 124.9(2) . . ?
N2 C10 C11 113.65(19) . . ?
C11 C10 C9 121.5(2) . . ?
N1 C11 C6 126.4(2) . . ?
N1 C11 C10 113.2(2) . . ?
C6 C11 C10 120.48(19) . . ?
N5 C12 C13 117.7(2) . . ?
N6 C12 N5 118.91(19) . . ?
N6 C12 C13 123.3(2) . . ?
C12 C13 H13 120.6 . . ?
C14 C13 C12 118.7(2) . . ?
C14 C13 H13 120.6 . . ?
C13 C14 H14 120.5 . . ?
C13 C14 C15 119.1(2) . . ?
C15 C14 H14 120.5 . . ?
C14 C15 H15 121.0 . . ?
C16 C15 C14 118.1(2) . . ?
C16 C15 H15 121.0 . . ?
N6 C16 C15 124.6(2) . . ?
N6 C16 H16 117.7 . . ?
C15 C16 H16 117.7 . . ?
N7 C17 C18 178.4(3) . . ?
C17 C18 H18A 109.5 . . ?
C17 C18 H18B 109.5 . . ?
C17 C18 H18C 109.5 . . ?
H18A C18 H18B 109.5 . . ?
H18A C18 H18C 109.5 . . ?
H18B C18 H18C 109.5 . . ?

loop_
_geom_bond_atom_site_label_1
_geom_bond_atom_site_label_2
_geom_bond_distance
_geom_bond_site_symmetry_2
_geom_bond_publ_flag
I1 Cu1 2.6081(5) . ?
I1 Cu1 2.7102(4) 2_777 ?
N1 S1 1.611(2) . ?
N1 C11 1.347(3) . ?
Cu1 Cu1 2.9964(7) 2_777 ?
Cu1 N4 2.0791(19) . ?
Cu1 N7 2.036(2) . ?
S1 N2 1.6150(19) . ?
C1 H1 0.9300 . ?
C1 C2 1.364(4) . ?
C1 N4 1.347(3) . ?
N2 C10 1.343(3) . ?
C2 H2 0.9300 . ?
C2 C3 1.379(4) . ?
N3 H3 0.8600 . ?
N3 C5 1.364(3) . ?
N3 C6 1.412(3) . ?
C3 H3A 0.9300 . ?
C3 C4 1.366(4) . ?
C4 H4 0.9300 . ?
C4 C5 1.404(3) . ?
N4 C5 1.346(3) . ?
N5 H5 0.8600 . ?
N5 C9 1.379(3) . ?
N5 C12 1.392(3) . ?
C6 C7 1.366(3) . ?
C6 C11 1.421(3) . ?
N6 C12 1.332(3) . ?
N6 C16 1.351(3) . ?
C7 H7 0.9300 . ?
C7 C8 1.424(3) . ?
N7 C17 1.124(3) . ?
C8 H8 0.9300 . ?
C8 C9 1.374(3) . ?
C9 C10 1.434(3) . ?
C10 C11 1.427(3) . ?
C12 C13 1.393(3) . ?
C13 H13 0.9300 . ?
C13 C14 1.372(3) . ?
C14 H14 0.9300 . ?
C14 C15 1.384(4) . ?
C15 H15 0.9300 . ?
C15 C16 1.366(4) . ?
C16 H16 0.9300 . ?
C17 C18 1.452(4) . ?
C18 H18A 0.9600 . ?
C18 H18B 0.9600 . ?
C18 H18C 0.9600 . ?

loop_
_geom_hbond_atom_site_label_D
_geom_hbond_atom_site_label_H
_geom_hbond_atom_site_label_A
_geom_hbond_distance_DH
_geom_hbond_distance_HA
_geom_hbond_distance_DA
_geom_hbond_angle_DHA
_geom_hbond_site_symmetry_A
N3 H3 I1 0.86 2.75 3.6134(19) 176.8 .
N5 H5 N2 0.86 2.38 2.794(3) 110.4 .
C8 H8 N6 0.93 2.36 2.950(3) 121.4 .
C15 H15 I1 0.93 3.16 4.089(2) 177.2 1_454
C18 H18A I1 0.96 3.18 4.039(3) 150.4 2_767
